data_4505279
loop_
_publ_author_name
'Zou, Ru-Qiang'
'Li, Jian-Rong'
'Xie, Ya-Bo'
'Zhang, Ruo-Hua'
'Bu, Xian-He'

_publ_section_title
;
 Tuning the Framework Formation of Silver(I) Complexes with Flexible
 Bis(benzothiazol-2-ylsulfanyl)alkanes by Varying the Ligand Spacers and
 Counteranions
;
_journal_issue 1
_journal_name_full 'Crystal Growth &amp; Design'
_journal_page_first 79
_journal_paper_doi 10.1021/cg0341149
_journal_volume 4
_journal_year 2004
_chemical_formula_sum 'C30 H24 Ag2 Cl2 N4 O10 S8'
_chemical_formula_weight 1143.65
_chemical_name_systematic
; 
 ? 
;
_space_group_IT_number 14
_symmetry_cell_setting monoclinic
_symmetry_space_group_name_Hall '-P 2yn'
_symmetry_space_group_name_H-M 'P 1 21/n 1'
_atom_sites_solution_hydrogens geom
_atom_sites_solution_primary direct
_atom_sites_solution_secondary difmap
_audit_creation_method SHELXL-97
_cell_angle_alpha 90.00
_cell_angle_beta 112.123(4)
_cell_angle_gamma 90.00
_cell_formula_units_Z 2
_cell_length_a 11.518(3)
_cell_length_b 14.148(4)
_cell_length_c 13.899(4)
_cell_measurement_temperature 293(2)
_cell_volume 2098.2(10)
_computing_cell_refinement 'Bruker SMART'
_computing_data_collection 'Bruker SMART'
_computing_data_reduction 'Bruker SHELXTL'
_computing_molecular_graphics 'Bruker SHELXTL'
_computing_publication_material 'Bruker SHELXTL'
_computing_structure_refinement 'SHELXL-97 (Sheldrick, 1997)'
_computing_structure_solution 'SHELXS-97 (Sheldrick, 1990)'
_diffrn_ambient_temperature 293(2)
_diffrn_measured_fraction_theta_full 0.987
_diffrn_measured_fraction_theta_max 0.987
_diffrn_measurement_device_type 'CCD area detector'
_diffrn_measurement_method 'phi and omega scans'
_diffrn_radiation_monochromator graphite
_diffrn_radiation_source 'fine-focus sealed tube'
_diffrn_radiation_type MoK\a
_diffrn_radiation_wavelength 0.71073
_diffrn_reflns_av_R_equivalents 0.0214
_diffrn_reflns_av_sigmaI/netI 0.0254
_diffrn_reflns_limit_h_max 12
_diffrn_reflns_limit_h_min -13
_diffrn_reflns_limit_k_max 14
_diffrn_reflns_limit_k_min -16
_diffrn_reflns_limit_l_max 16
_diffrn_reflns_limit_l_min -14
_diffrn_reflns_number 8390
_diffrn_reflns_theta_full 25.02
_diffrn_reflns_theta_max 25.02
_diffrn_reflns_theta_min 1.97
_exptl_absorpt_coefficient_mu 1.515
_exptl_absorpt_correction_T_max 0.7515
_exptl_absorpt_correction_T_min 0.7032
_exptl_absorpt_correction_type multi-scan
_exptl_absorpt_process_details SADABS
_exptl_crystal_density_diffrn 1.810
_exptl_crystal_density_method 'not measured'
_exptl_crystal_F_000 1136
_exptl_crystal_size_max 0.25
_exptl_crystal_size_mid 0.20
_exptl_crystal_size_min 0.20
_refine_diff_density_max 0.882
_refine_diff_density_min -0.604
_refine_diff_density_rms 0.083
_refine_ls_extinction_method none
_refine_ls_goodness_of_fit_ref 1.015
_refine_ls_hydrogen_treatment mixed
_refine_ls_matrix_type full
_refine_ls_number_parameters 262
_refine_ls_number_reflns 3657
_refine_ls_number_restraints 0
_refine_ls_restrained_S_all 1.015
_refine_ls_R_factor_all 0.0582
_refine_ls_R_factor_gt 0.0417
_refine_ls_shift/su_max 0.017
_refine_ls_shift/su_mean 0.001
_refine_ls_structure_factor_coef Fsqd
_refine_ls_weighting_details 'calc w=1/[\s^2^(Fo^2^)+(0.0700P)^2^+2.3754P] where P=(Fo^2^+2Fc^2^)/3'
_refine_ls_weighting_scheme calc
_refine_ls_wR_factor_gt 0.1117
_refine_ls_wR_factor_ref 0.1242
_reflns_number_gt 2808
_reflns_number_total 3657
_reflns_threshold_expression >2sigma(I)
_cod_data_source_file cg0341149si20030703_092130.cif
_cod_data_source_block complex_2
_cod_depositor_comments
;
The following automatic conversions were performed:

'_symmetry_cell_setting' value 'Monoclinic' changed to 'monoclinic'
according to /home/saulius/struct/CIF-dictionaries/cif_core.dic
dictionary named 'cif_core.dic' version 2.4.1 from
2010-06-29.

'_exptl_absorpt_correction_type' value 'MULTI-SCAN'
changed to 'multi-scan' according to
/home/saulius/struct/CIF-dictionaries/cif_core.dic dictionary named
'cif_core.dic' version 2.4.1 from 2010-06-29.

Automatic conversion script
Id: cif_fix_values 1715 2011-07-08 13:25:40Z adriana 
;
_cod_original_sg_symbol_H-M P2(1)/n
_cod_database_code 4505279

loop_
_symmetry_equiv_pos_as_xyz
'x, y, z'
'-x+1/2, y+1/2, -z+1/2'
'-x, -y, -z'
'x-1/2, -y-1/2, z-1/2'

loop_
_atom_site_label
_atom_site_type_symbol
_atom_site_fract_x
_atom_site_fract_y
_atom_site_fract_z
_atom_site_U_iso_or_equiv
_atom_site_adp_type
_atom_site_occupancy
_atom_site_symmetry_multiplicity
_atom_site_calc_flag
_atom_site_refinement_flags
Ag1 Ag 0.35175(4) 0.04416(3) 0.43206(3) 0.06087(18) Uani 1 1 d .
S1 S 0.63353(13) 0.23892(9) 0.36499(10) 0.0578(3) Uani 1 1 d .
S2 S 0.57535(13) 0.19357(10) 0.55889(11) 0.0611(4) Uani 1 1 d .
S3 S 0.06290(12) -0.13191(10) 0.51331(11) 0.0616(4) Uani 1 1 d .
S4 S 0.15171(13) -0.12800(11) 0.33221(10) 0.0640(4) Uani 1 1 d .
N1 N 0.4783(3) 0.1120(3) 0.3745(3) 0.0470(9) Uani 1 1 d .
N2 N 0.2324(4) -0.0185(3) 0.5016(3) 0.0500(9) Uani 1 1 d .
C1 C 0.5570(5) 0.1724(3) 0.2544(4) 0.0521(11) Uani 1 1 d .
C2 C 0.5672(6) 0.1759(4) 0.1578(4) 0.0692(15) Uani 1 1 d .
H2A H 0.6215 0.2180 0.1446 0.083 Uiso 1 1 calc R
C3 C 0.4937(7) 0.1146(5) 0.0826(5) 0.0823(19) Uani 1 1 d .
H3A H 0.4984 0.1158 0.0172 0.099 Uiso 1 1 calc R
C4 C 0.4152(7) 0.0530(5) 0.1010(5) 0.0788(18) Uani 1 1 d .
H4A H 0.3673 0.0128 0.0479 0.095 Uiso 1 1 calc R
C5 C 0.4038(6) 0.0477(4) 0.1953(5) 0.0666(14) Uani 1 1 d .
H5A H 0.3500 0.0042 0.2070 0.080 Uiso 1 1 calc R
C6 C 0.4746(4) 0.1090(3) 0.2729(4) 0.0502(11) Uani 1 1 d .
C7 C 0.5570(4) 0.1748(3) 0.4296(4) 0.0487(11) Uani 1 1 d .
C8 C 0.7395(5) 0.2246(4) 0.6227(4) 0.0584(13) Uani 1 1 d .
H8A H 0.7636 0.2620 0.5747 0.070 Uiso 1 1 calc R
H8B H 0.7482 0.2646 0.6817 0.070 Uiso 1 1 calc R
C9 C 0.1552(4) -0.0857(3) 0.4517(4) 0.0526(11) Uani 1 1 d .
C10 C 0.1363(5) -0.0555(4) 0.6170(4) 0.0590(13) Uani 1 1 d .
C11 C 0.1180(6) -0.0463(5) 0.7108(5) 0.0768(17) Uani 1 1 d .
H11A H 0.0598 -0.0834 0.7251 0.092 Uiso 1 1 calc R
C12 C 0.1883(7) 0.0186(5) 0.7797(6) 0.088(2) Uani 1 1 d .
H12A H 0.1775 0.0261 0.8423 0.106 Uiso 1 1 calc R
C13 C 0.2766(6) 0.0749(5) 0.7598(5) 0.0773(17) Uani 1 1 d .
H13A H 0.3236 0.1185 0.8092 0.093 Uiso 1 1 calc R
C14 C 0.2944(5) 0.0664(4) 0.6690(5) 0.0653(14) Uani 1 1 d .
H14A H 0.3526 0.1040 0.6553 0.078 Uiso 1 1 calc R
C15 C 0.2231(4) -0.0001(4) 0.5967(4) 0.0517(11) Uani 1 1 d .
Cl1 Cl 0.82871(17) 0.74204(12) 0.62448(14) 0.0834(5) Uani 1 1 d .
O1 O 0.7815(11) 0.7653(7) 0.5231(6) 0.207(4) Uani 1 1 d .
O2 O 0.9457(9) 0.7137(8) 0.6440(10) 0.227(5) Uani 1 1 d .
O3 O 0.8327(6) 0.8277(4) 0.6829(5) 0.130(2) Uani 1 1 d .
O4 O 0.7604(11) 0.6777(6) 0.6530(7) 0.205(5) Uani 1 1 d .
O5 O 0.916(2) 0.9441(12) 0.0088(12) 0.251(14) Uani 0.50 1 d P
O5' O 0.9699(17) 0.9555(10) 0.9151(17) 0.173(7) Uani 0.50 1 d P

loop_
_atom_site_aniso_label
_atom_site_aniso_U_11
_atom_site_aniso_U_22
_atom_site_aniso_U_33
_atom_site_aniso_U_23
_atom_site_aniso_U_13
_atom_site_aniso_U_12
Ag1 0.0574(3) 0.0584(3) 0.0710(3) 0.00740(19) 0.0288(2) -0.00904(18)
S1 0.0639(8) 0.0521(7) 0.0607(8) 0.0087(6) 0.0273(6) -0.0097(6)
S2 0.0612(8) 0.0716(9) 0.0583(8) -0.0045(6) 0.0315(7) -0.0106(6)
S3 0.0501(7) 0.0695(8) 0.0687(9) 0.0019(7) 0.0266(6) -0.0093(6)
S4 0.0652(8) 0.0742(9) 0.0484(7) -0.0019(6) 0.0166(6) -0.0120(7)
N1 0.045(2) 0.042(2) 0.055(2) 0.0030(17) 0.0201(18) -0.0001(16)
N2 0.045(2) 0.048(2) 0.057(2) 0.0031(18) 0.0199(19) 0.0023(17)
C1 0.056(3) 0.045(3) 0.055(3) 0.012(2) 0.021(2) 0.011(2)
C2 0.077(4) 0.074(4) 0.065(4) 0.019(3) 0.036(3) 0.021(3)
C3 0.096(5) 0.097(5) 0.056(3) -0.002(3) 0.031(3) 0.033(4)
C4 0.085(4) 0.079(4) 0.065(4) -0.013(3) 0.020(3) 0.014(4)
C5 0.062(3) 0.058(3) 0.073(4) -0.006(3) 0.017(3) 0.001(3)
C6 0.048(3) 0.045(2) 0.054(3) 0.004(2) 0.016(2) 0.015(2)
C7 0.049(3) 0.045(2) 0.056(3) 0.011(2) 0.024(2) 0.004(2)
C8 0.072(3) 0.053(3) 0.057(3) -0.014(2) 0.032(3) -0.020(2)
C9 0.048(3) 0.051(3) 0.061(3) 0.006(2) 0.023(2) 0.000(2)
C10 0.052(3) 0.062(3) 0.066(3) 0.002(3) 0.025(3) 0.012(2)
C11 0.078(4) 0.092(5) 0.075(4) 0.002(4) 0.046(4) 0.013(3)
C12 0.107(5) 0.095(5) 0.076(4) -0.013(4) 0.050(4) 0.022(4)
C13 0.072(4) 0.079(4) 0.081(4) -0.024(3) 0.029(3) 0.007(3)
C14 0.063(3) 0.053(3) 0.083(4) -0.011(3) 0.031(3) 0.005(2)
C15 0.047(3) 0.049(3) 0.060(3) 0.002(2) 0.021(2) 0.012(2)
Cl1 0.0999(12) 0.0756(10) 0.0950(12) 0.0300(9) 0.0597(10) 0.0238(9)
O1 0.275(12) 0.233(10) 0.119(6) 0.043(6) 0.081(7) -0.018(9)
O2 0.172(8) 0.200(10) 0.328(14) 0.032(9) 0.115(9) 0.093(7)
O3 0.129(5) 0.095(4) 0.159(6) 0.002(4) 0.046(4) 0.019(4)
O4 0.357(13) 0.137(6) 0.215(8) -0.018(6) 0.214(9) -0.079(7)
O5 0.37(3) 0.203(17) 0.093(9) -0.065(12) -0.014(14) 0.190(18)
O5' 0.184(15) 0.114(11) 0.25(2) -0.006(11) 0.120(16) -0.046(10)

loop_
_atom_type_symbol
_atom_type_description
_atom_type_scat_dispersion_real
_atom_type_scat_dispersion_imag
_atom_type_scat_source
C C 0.0033 0.0016 'International Tables Vol C Tables 4.2.6.8 and 6.1.1.4'
H H 0.0000 0.0000 'International Tables Vol C Tables 4.2.6.8 and 6.1.1.4'
N N 0.0061 0.0033 'International Tables Vol C Tables 4.2.6.8 and 6.1.1.4'
O O 0.0106 0.0060 'International Tables Vol C Tables 4.2.6.8 and 6.1.1.4'
S S 0.1246 0.1234 'International Tables Vol C Tables 4.2.6.8 and 6.1.1.4'
Cl Cl 0.1484 0.1585 'International Tables Vol C Tables 4.2.6.8 and 6.1.1.4'
Ag Ag -0.8971 1.1015 'International Tables Vol C Tables 4.2.6.8 and 6.1.1.4'

loop_
_geom_angle_atom_site_label_1
_geom_angle_atom_site_label_2
_geom_angle_atom_site_label_3
_geom_angle
_geom_angle_site_symmetry_1
_geom_angle_site_symmetry_3
N1 Ag1 N2 175.40(15) . .
C7 S1 C1 89.3(2) . .
C7 S2 C8 103.8(2) . .
C9 S3 C10 88.7(2) . .
C9 S4 C8 99.5(2) . 3_656
C7 N1 C6 111.5(4) . .
C7 N1 Ag1 120.8(3) . .
C6 N1 Ag1 126.8(3) . .
C9 N2 C15 111.1(4) . .
C9 N2 Ag1 118.9(3) . .
C15 N2 Ag1 130.0(3) . .
C2 C1 C6 120.7(5) . .
C2 C1 S1 129.5(4) . .
C6 C1 S1 109.8(4) . .
C3 C2 C1 117.3(6) . .
C3 C2 H2A 121.3 . .
C1 C2 H2A 121.3 . .
C4 C3 C2 121.9(6) . .
C4 C3 H3A 119.1 . .
C2 C3 H3A 119.1 . .
C3 C4 C5 122.0(6) . .
C3 C4 H4A 119.0 . .
C5 C4 H4A 119.0 . .
C4 C5 C6 118.1(6) . .
C4 C5 H5A 120.9 . .
C6 C5 H5A 120.9 . .
C5 C6 N1 126.2(5) . .
C5 C6 C1 120.0(5) . .
N1 C6 C1 113.7(4) . .
N1 C7 S1 115.7(4) . .
N1 C7 S2 119.9(3) . .
S1 C7 S2 124.4(3) . .
S4 C8 S2 116.6(3) 3_656 .
S4 C8 H8A 108.1 3_656 .
S2 C8 H8A 108.1 . .
S4 C8 H8B 108.1 3_656 .
S2 C8 H8B 108.1 . .
H8A C8 H8B 107.3 . .
N2 C9 S3 115.8(4) . .
N2 C9 S4 121.3(4) . .
S3 C9 S4 122.9(3) . .
C15 C10 C11 120.7(5) . .
C15 C10 S3 110.3(4) . .
C11 C10 S3 129.0(5) . .
C12 C11 C10 117.4(6) . .
C12 C11 H11A 121.3 . .
C10 C11 H11A 121.3 . .
C11 C12 C13 122.2(6) . .
C11 C12 H12A 118.9 . .
C13 C12 H12A 118.9 . .
C14 C13 C12 120.6(6) . .
C14 C13 H13A 119.7 . .
C12 C13 H13A 119.7 . .
C13 C14 C15 118.3(6) . .
C13 C14 H14A 120.9 . .
C15 C14 H14A 120.9 . .
C10 C15 N2 114.1(5) . .
C10 C15 C14 120.8(5) . .
N2 C15 C14 125.1(5) . .
O2 Cl1 O1 105.4(7) . .
O2 Cl1 O4 113.1(7) . .
O1 Cl1 O4 114.8(7) . .
O2 Cl1 O3 108.7(6) . .
O1 Cl1 O3 107.3(5) . .
O4 Cl1 O3 107.2(4) . .

loop_
_geom_bond_atom_site_label_1
_geom_bond_atom_site_label_2
_geom_bond_distance
_geom_bond_site_symmetry_2
Ag1 N1 2.136(4) .
Ag1 N2 2.147(4) .
S1 C7 1.732(4) .
S1 C1 1.733(5) .
S2 C7 1.749(5) .
S2 C8 1.814(5) .
S3 C9 1.725(5) .
S3 C10 1.744(6) .
S4 C9 1.751(5) .
S4 C8 1.800(6) 3_656
N1 C7 1.295(6) .
N1 C6 1.398(6) .
N2 C9 1.309(6) .
N2 C15 1.391(6) .
C1 C2 1.392(7) .
C1 C6 1.398(7) .
C2 C3 1.377(9) .
C2 H2A 0.9300 .
C3 C4 1.349(10) .
C3 H3A 0.9300 .
C4 C5 1.368(9) .
C4 H4A 0.9300 .
C5 C6 1.385(7) .
C5 H5A 0.9300 .
C8 S4 1.800(6) 3_656
C8 H8A 0.9700 .
C8 H8B 0.9700 .
C10 C15 1.380(7) .
C10 C11 1.403(8) .
C11 C12 1.353(10) .
C11 H11A 0.9300 .
C12 C13 1.398(10) .
C12 H12A 0.9300 .
C13 C14 1.358(9) .
C13 H13A 0.9300 .
C14 C15 1.395(8) .
C14 H14A 0.9300 .
Cl1 O2 1.332(8) .
Cl1 O1 1.346(8) .
Cl1 O4 1.356(7) .
Cl1 O3 1.450(6) .
O5 O5' 1.65(3) 1_554
O5' O5 1.65(3) 1_556

loop_
_geom_torsion_atom_site_label_1
_geom_torsion_atom_site_label_2
_geom_torsion_atom_site_label_3
_geom_torsion_atom_site_label_4
_geom_torsion
_geom_torsion_site_symmetry_1
_geom_torsion_site_symmetry_4
N2 Ag1 N1 C7 -7(2) . .
N2 Ag1 N1 C6 -175.4(16) . .
N1 Ag1 N2 C9 -169.9(16) . .
N1 Ag1 N2 C15 9(2) . .
C7 S1 C1 C2 -178.1(5) . .
C7 S1 C1 C6 2.6(3) . .
C6 C1 C2 C3 -0.2(7) . .
S1 C1 C2 C3 -179.5(4) . .
C1 C2 C3 C4 -0.3(9) . .
C2 C3 C4 C5 0.0(10) . .
C3 C4 C5 C6 0.9(9) . .
C4 C5 C6 N1 -177.9(5) . .
C4 C5 C6 C1 -1.4(8) . .
C7 N1 C6 C5 177.6(5) . .
Ag1 N1 C6 C5 -13.2(7) . .
C7 N1 C6 C1 0.9(5) . .
Ag1 N1 C6 C1 170.2(3) . .
C2 C1 C6 C5 1.2(7) . .
S1 C1 C6 C5 -179.5(4) . .
C2 C1 C6 N1 178.1(4) . .
S1 C1 C6 N1 -2.5(5) . .
C6 N1 C7 S1 1.2(5) . .
Ag1 N1 C7 S1 -168.8(2) . .
C6 N1 C7 S2 178.5(3) . .
Ag1 N1 C7 S2 8.6(5) . .
C1 S1 C7 N1 -2.2(4) . .
C1 S1 C7 S2 -179.5(3) . .
C8 S2 C7 N1 146.9(4) . .
C8 S2 C7 S1 -36.0(4) . .
C7 S2 C8 S4 -85.7(3) . 3_656
C15 N2 C9 S3 0.9(5) . .
Ag1 N2 C9 S3 180.0(2) . .
C15 N2 C9 S4 -176.8(3) . .
Ag1 N2 C9 S4 2.3(5) . .
C10 S3 C9 N2 -1.1(4) . .
C10 S3 C9 S4 176.6(3) . .
C8 S4 C9 N2 92.5(4) 3_656 .
C8 S4 C9 S3 -85.0(3) 3_656 .
C9 S3 C10 C15 1.0(4) . .
C9 S3 C10 C11 -178.6(5) . .
C15 C10 C11 C12 0.1(9) . .
S3 C10 C11 C12 179.5(5) . .
C10 C11 C12 C13 -0.2(10) . .
C11 C12 C13 C14 0.4(11) . .
C12 C13 C14 C15 -0.4(9) . .
C11 C10 C15 N2 178.9(5) . .
S3 C10 C15 N2 -0.7(5) . .
C11 C10 C15 C14 -0.1(8) . .
S3 C10 C15 C14 -179.7(4) . .
C9 N2 C15 C10 -0.1(6) . .
Ag1 N2 C15 C10 -179.1(3) . .
C9 N2 C15 C14 178.8(5) . .
Ag1 N2 C15 C14 -0.2(7) . .
C13 C14 C15 C10 0.3(8) . .
C13 C14 C15 N2 -178.6(5) . .
